data_7702384
loop_
_publ_author_name
'Pleus, Rainer J.'
'Waden, Harald'
'Saak, Wolfgang'
'Haase, Detlev'
'Pohl, Siegfried'

_publ_section_title
;
 Preparation of the first sulfur-containing cobalt and nickel complexes
 stabilised by the macrocyclic cyclam ligand; observation of S--H bond
 activation
;
_journal_issue 15
_journal_name_full 'Journal of the Chemical Society, Dalton Transactions'
_journal_page_first 2601
_journal_paper_doi 10.1039/a902015b
_journal_year 1999
_chemical_formula_sum 'C23 H55 Cl4 Co2 N9 O9'
_chemical_formula_weight 861.42
_space_group_IT_number 14
_space_group_name_Hall '-P 2yn'
_space_group_name_H-M_alt 'P 1 21/n 1'
_symmetry_cell_setting monoclinic
_symmetry_space_group_name_H-M 'P 1 21/n 1'
_atom_sites_solution_hydrogens geom
_atom_sites_solution_primary direct
_atom_sites_solution_secondary difmap
_audit_creation_method SHELXL
_cell_angle_alpha 90.00
_cell_angle_beta 109.740(10)
_cell_angle_gamma 90.00
_cell_formula_units_Z 4
_cell_length_a 15.031(2)
_cell_length_b 14.9240(10)
_cell_length_c 17.683(2)
_cell_measurement_reflns_used 46
_cell_measurement_temperature 293(2)
_cell_measurement_theta_max 17.6
_cell_measurement_theta_min 14.2
_cell_volume 3733.6(7)
_computing_cell_refinement 'STADI4 (STOE, 1996)'
_computing_data_collection 'STADI4 (STOE, 1996)'
_computing_data_reduction 'X-RED  (STOE, 1996)'
_computing_molecular_graphics 'SHELXTL-PC (Siemens, 1990)'
_computing_publication_material 'SHELXL-93 (Sheldrick, 1993)'
_computing_structure_refinement 'SHELXL-93 (Sheldrick, 1993)'
_computing_structure_solution 'SHELXTL-PC (Siemens, 1990)'
_diffrn_ambient_temperature 293(2)
_diffrn_measurement_device 'Siemens STOE AED2 4-circle-diffractometer'
_diffrn_measurement_method
; Scan width (omega) = 1.55 - 1.70, scan ratio 2theta:omega = 1.00
  I(Net) and sigma(I) calculated according to Blessing (1987)
;
_diffrn_radiation_monochromator graphite
_diffrn_radiation_source 'fine-focus sealed tube'
_diffrn_radiation_type MoK\a
_diffrn_radiation_wavelength 0.71073
_diffrn_reflns_av_R_equivalents 0.0132
_diffrn_reflns_av_sigmaI/netI 0.0292
_diffrn_reflns_limit_h_max 16
_diffrn_reflns_limit_h_min -17
_diffrn_reflns_limit_k_max 17
_diffrn_reflns_limit_k_min 0
_diffrn_reflns_limit_l_max 20
_diffrn_reflns_limit_l_min 0
_diffrn_reflns_number 6109
_diffrn_reflns_theta_max 24.00
_diffrn_reflns_theta_min 1.54
_diffrn_standards_decay_% 4.4
_diffrn_standards_interval_time 45
_diffrn_standards_number 3
_exptl_absorpt_coefficient_mu 1.232
_exptl_absorpt_correction_T_max 0.5941
_exptl_absorpt_correction_T_min 0.4850
_exptl_absorpt_correction_type empirical
_exptl_crystal_density_diffrn 1.532
_exptl_crystal_description plate
_exptl_crystal_F_000 1800
_exptl_crystal_size_max 0.680
_exptl_crystal_size_mid 0.490
_exptl_crystal_size_min 0.300
_refine_diff_density_max 1.028
_refine_diff_density_min -0.419
_refine_diff_density_rms 0.124
_refine_ls_extinction_method none
_refine_ls_goodness_of_fit_all 1.170
_refine_ls_goodness_of_fit_obs 1.144
_refine_ls_matrix_type full
_refine_ls_number_parameters 416
_refine_ls_number_reflns 5761
_refine_ls_number_restraints 0
_refine_ls_restrained_S_all 1.472
_refine_ls_restrained_S_obs 1.144
_refine_ls_R_factor_all 0.1142
_refine_ls_R_factor_obs 0.0784
_refine_ls_shift/esd_max 0.001
_refine_ls_shift/esd_mean 0.000
_refine_ls_structure_factor_coef Fsqd
_refine_ls_weighting_details 'w=1/[\s^2^(Fo^2^)+(0.0807P)^2^+20.7879P] where P=(Fo^2^+2Fc^2^)/3'
_refine_ls_weighting_scheme calc
_refine_ls_wR_factor_all 0.2837
_refine_ls_wR_factor_obs 0.1880
_reflns_number_observed 4188
_reflns_number_total 5837
_reflns_observed_criterion >2sigma(I)
_cod_data_source_file 902015b.txt
_cod_data_source_block compound_3
_cod_depositor_comments
;
The following automatic conversions were performed:

data item '_refine_ls_weighting_scheme' value 'calc
w=1/[\s^2^(Fo^2^)+(0.0807P)^2^+20.7879P] where P=(Fo^2^+2Fc^2^)/3'
was changed to 'calc'. A new data item '_refine_ls_weighting_details'
was created with the value set to
'w=1/[\s^2^(Fo^2^)+(0.0807P)^2^+20.7879P] where P=(Fo^2^+2Fc^2^)/3'.

Automatic conversion script
Id: cif_fix_values 6909 2019-04-08 15:41:33Z antanas 
;
_cod_original_sg_symbol_H-M P2(1)/n
_cod_database_code 7702384

loop_
_symmetry_equiv_pos_as_xyz
'x, y, z'
'-x+1/2, y+1/2, -z+1/2'
'-x, -y, -z'
'x-1/2, -y-1/2, z-1/2'

loop_
_atom_site_aniso_label
_atom_site_aniso_U_11
_atom_site_aniso_U_22
_atom_site_aniso_U_33
_atom_site_aniso_U_23
_atom_site_aniso_U_13
_atom_site_aniso_U_12
Co1 0.0352(6) 0.0350(6) 0.0420(6) 0.0013(4) 0.0126(4) 0.0091(4)
Co2 0.0426(8) 0.0339(8) 0.0387(8) -0.0001(6) 0.0169(7) 0.0092(6)
Co3 0.0308(7) 0.0314(7) 0.0332(8) -0.0006(6) 0.0119(6) 0.0035(6)
Cl1 0.0400(10) 0.0410(11) 0.0568(12) -0.0003(9) 0.0173(9) 0.0154(8)
Cl2 0.0435(11) 0.0418(11) 0.0645(14) 0.0006(9) 0.0216(10) 0.0190(9)
N1 0.049(4) 0.034(3) 0.062(5) 0.012(3) 0.024(3) 0.014(3)
N2 0.051(4) 0.043(4) 0.053(4) 0.001(3) 0.012(3) 0.011(3)
N3 0.051(4) 0.042(4) 0.055(4) 0.002(3) 0.022(3) 0.012(3)
N4 0.046(4) 0.039(4) 0.057(4) -0.004(3) 0.009(3) 0.016(3)
C1 0.052(5) 0.052(5) 0.099(8) 0.008(5) 0.036(5) 0.003(4)
C2 0.052(6) 0.053(6) 0.106(9) 0.006(6) 0.021(5) -0.005(5)
C3 0.047(5) 0.056(6) 0.070(6) -0.008(5) 0.000(4) 0.012(4)
C4 0.077(7) 0.078(7) 0.040(5) 0.009(5) 0.013(5) 0.027(6)
C5 0.093(8) 0.057(6) 0.062(6) 0.009(5) 0.041(6) 0.023(5)
C6 0.057(6) 0.059(6) 0.119(9) 0.026(6) 0.050(6) 0.017(5)
C7 0.046(5) 0.056(6) 0.111(9) -0.008(6) 0.018(5) -0.008(5)
C8 0.046(5) 0.055(6) 0.079(7) -0.005(5) 0.007(5) 0.003(4)
C9 0.070(6) 0.058(5) 0.039(5) 0.004(4) 0.010(4) 0.022(5)
C10 0.066(6) 0.061(6) 0.055(6) 0.014(5) 0.028(5) 0.022(5)
N5 0.083(6) 0.057(5) 0.078(6) 0.018(4) 0.057(5) 0.032(4)
N6 0.050(4) 0.059(5) 0.077(6) -0.024(4) 0.019(4) 0.012(4)
C14 0.089(8) 0.119(11) 0.067(8) -0.030(7) 0.009(6) 0.046(8)
C15 0.115(10) 0.136(12) 0.029(5) 0.022(6) 0.030(6) 0.058(9)
N7 0.036(3) 0.041(4) 0.058(4) 0.008(3) 0.019(3) 0.003(3)
N8 0.044(4) 0.046(4) 0.044(4) -0.002(3) 0.016(3) 0.011(3)
C16 0.058(5) 0.039(5) 0.078(7) 0.005(4) 0.029(5) 0.000(4)
C17 0.052(5) 0.050(6) 0.104(9) -0.027(6) 0.018(6) -0.010(4)
C18 0.067(6) 0.061(6) 0.056(6) -0.027(5) 0.008(5) -0.002(5)
C19 0.051(5) 0.076(6) 0.037(5) 0.010(4) 0.017(4) 0.012(5)
C20 0.054(5) 0.063(6) 0.055(5) 0.027(5) 0.028(4) 0.017(4)
O1 0.090(7) 0.146(9) 0.109(8) -0.020(7) 0.015(6) 0.028(6)
N9 0.111(8) 0.063(6) 0.123(9) 0.019(6) 0.064(7) 0.010(6)
C21 0.157(15) 0.089(10) 0.104(12) 0.006(9) 0.063(11) -0.004(10)
C22 0.200(22) 0.167(19) 0.320(32) 0.157(21) 0.120(22) 0.055(17)
C23 0.173(20) 0.181(21) 0.200(23) -0.026(18) 0.071(18) -0.047(17)
Cl3 0.0510(13) 0.0631(15) 0.084(2) -0.0032(13) 0.0290(12) -0.0020(11)
Cl4 0.066(2) 0.066(2) 0.079(2) -0.0020(14) 0.0122(13) -0.0150(13)

loop_
_atom_site_label
_atom_site_type_symbol
_atom_site_fract_x
_atom_site_fract_y
_atom_site_fract_z
_atom_site_U_iso_or_equiv
_atom_site_thermal_displace_type
_atom_site_occupancy
_atom_site_calc_flag
_atom_site_refinement_flags
_atom_site_disorder_group
Co1 Co 0.25377(7) 0.25559(6) -0.00080(6) 0.0375(3) Uani 1 d . .
Co2 Co 0.0000 0.5000 0.0000 0.0376(4) Uani 1 d S .
Co3 Co 0.5000 0.0000 0.0000 0.0315(4) Uani 1 d S .
Cl1 Cl 0.38084(13) 0.12982(13) 0.00263(12) 0.0457(5) Uani 1 d . .
Cl2 Cl 0.12280(13) 0.37505(13) -0.00732(13) 0.0491(5) Uani 1 d . .
N1 N 0.2987(5) 0.3386(4) -0.0678(4) 0.047(2) Uani 1 d . .
H1 H 0.2646(5) 0.3898(4) -0.0715(4) 0.056 Uiso 1 calc R .
N2 N 0.3320(5) 0.3124(5) 0.1012(4) 0.050(2) Uani 1 d . .
H2 H 0.3002(5) 0.3627(5) 0.1064(4) 0.060 Uiso 1 calc R .
N3 N 0.2109(5) 0.1729(4) 0.0667(4) 0.048(2) Uani 1 d . .
H3 H 0.2476(5) 0.1231(4) 0.0724(4) 0.058 Uiso 1 calc R .
N4 N 0.1778(5) 0.1983(4) -0.1047(4) 0.050(2) Uani 1 d . .
H4 H 0.2125(5) 0.1507(4) -0.1108(4) 0.059 Uiso 1 calc R .
C1 C 0.3989(6) 0.3666(6) -0.0393(7) 0.065(3) Uani 1 d . .
H1A H 0.4086(6) 0.4105(6) -0.0763(7) 0.078 Uiso 1 calc R .
H1B H 0.4384(6) 0.3152(6) -0.0390(7) 0.078 Uiso 1 calc R .
C2 C 0.4280(7) 0.4064(7) 0.0436(7) 0.071(3) Uani 1 d . .
H2A H 0.4907(7) 0.4319(7) 0.0560(7) 0.086 Uiso 1 calc R .
H2B H 0.3851(7) 0.4551(7) 0.0433(7) 0.086 Uiso 1 calc R .
C3 C 0.4292(6) 0.3423(6) 0.1094(6) 0.063(3) Uani 1 d . .
H3A H 0.4674(6) 0.2905(6) 0.1074(6) 0.075 Uiso 1 calc R .
H3B H 0.4578(6) 0.3712(6) 0.1611(6) 0.075 Uiso 1 calc R .
C4 C 0.3317(7) 0.2518(7) 0.1685(5) 0.067(3) Uani 1 d . .
H4A H 0.3784(7) 0.2048(7) 0.1755(5) 0.080 Uiso 1 calc R .
H4B H 0.3472(7) 0.2855(7) 0.2182(5) 0.080 Uiso 1 calc R .
C5 C 0.2353(8) 0.2117(6) 0.1481(6) 0.067(3) Uani 1 d . .
H5A H 0.2351(8) 0.1655(6) 0.1866(6) 0.080 Uiso 1 calc R .
H5B H 0.1897(8) 0.2574(6) 0.1490(6) 0.080 Uiso 1 calc R .
C6 C 0.1110(7) 0.1403(7) 0.0349(7) 0.073(3) Uani 1 d . .
H6A H 0.0684(7) 0.1903(7) 0.0307(7) 0.088 Uiso 1 calc R .
H6B H 0.1006(7) 0.0973(7) 0.0722(7) 0.088 Uiso 1 calc R .
C7 C 0.0890(7) 0.0971(7) -0.0462(7) 0.073(3) Uani 1 d . .
H7A H 0.1374(7) 0.0529(7) -0.0433(7) 0.087 Uiso 1 calc R .
H7B H 0.0292(7) 0.0658(7) -0.0593(7) 0.087 Uiso 1 calc R .
C8 C 0.0836(6) 0.1618(6) -0.1124(6) 0.064(3) Uani 1 d . .
H8A H 0.0574(6) 0.1316(6) -0.1638(6) 0.076 Uiso 1 calc R .
H8B H 0.0416(6) 0.2106(6) -0.1112(6) 0.076 Uiso 1 calc R .
C9 C 0.1762(7) 0.2625(6) -0.1696(5) 0.058(2) Uani 1 d . .
H9A H 0.1589(7) 0.2316(6) -0.2208(5) 0.069 Uiso 1 calc R .
H9B H 0.1299(7) 0.3092(6) -0.1735(5) 0.069 Uiso 1 calc R .
C10 C 0.2702(7) 0.3019(6) -0.1503(5) 0.059(2) Uani 1 d . .
H10A H 0.2691(7) 0.3493(6) -0.1882(5) 0.071 Uiso 1 calc R .
H10B H 0.3150(7) 0.2566(6) -0.1537(5) 0.071 Uiso 1 calc R .
N5 N 0.0282(6) 0.5584(5) -0.0891(5) 0.065(2) Uani 1 d . .
H5 H 0.0737(6) 0.5237(5) -0.0977(5) 0.078 Uiso 1 calc R 1
N6 N 0.1059(5) 0.5575(5) 0.0831(5) 0.063(2) Uani 1 d . .
H6 H 0.1586(5) 0.5257(5) 0.0860(5) 0.076 Uiso 1 calc R 1
C11A C 0.0789(16) 0.6578(12) -0.0628(14) 0.051(5) Uiso 0.50 d P 1
H11A H 0.1026(16) 0.6779(12) -0.1046(14) 0.061 Uiso 0.50 calc PR 1
H11B H 0.0307(16) 0.7001(12) -0.0607(14) 0.061 Uiso 0.50 calc PR 1
C12A C 0.1593(15) 0.6611(15) 0.0169(15) 0.064(6) Uiso 0.50 d P 1
H12A H 0.2065(15) 0.6171(15) 0.0159(15) 0.076 Uiso 0.50 calc PR 1
H12B H 0.1887(15) 0.7197(15) 0.0227(15) 0.076 Uiso 0.50 calc PR 1
C13A C 0.1306(16) 0.6436(16) 0.0887(15) 0.068(7) Uiso 0.50 d P 1
H13A H 0.1828(16) 0.6548(16) 0.1380(15) 0.082 Uiso 0.50 calc PR 1
H13B H 0.0778(16) 0.6814(16) 0.0879(15) 0.082 Uiso 0.50 calc PR 1
C11B C 0.0482(12) 0.6438(11) -0.0967(11) 0.041(4) Uiso 0.50 d P 2
H11C H -0.0040(12) 0.6818(11) -0.0965(11) 0.049 Uiso 0.50 calc PR 2
H11D H 0.0602(12) 0.6532(11) -0.1467(11) 0.049 Uiso 0.50 calc PR 2
C12B C 0.1370(14) 0.6654(11) -0.0246(12) 0.041(4) Uiso 0.50 d P 2
H12C H 0.1870(14) 0.6249(11) -0.0257(12) 0.049 Uiso 0.50 calc PR 2
H12D H 0.1572(14) 0.7257(11) -0.0312(12) 0.049 Uiso 0.50 calc PR 2
C13B C 0.1265(13) 0.6590(12) 0.0567(12) 0.042(4) Uiso 0.50 d P 2
H13C H 0.0751(13) 0.6978(12) 0.0575(12) 0.051 Uiso 0.50 calc PR 2
H13D H 0.1839(13) 0.6814(12) 0.0965(12) 0.051 Uiso 0.50 calc PR 2
C14 C 0.0927(9) 0.5474(10) 0.1611(7) 0.096(4) Uani 1 d . .
H14A H 0.0471(9) 0.5906(10) 0.1667(7) 0.115 Uiso 1 calc R .
H14B H 0.1520(9) 0.5562(10) 0.2046(7) 0.115 Uiso 1 calc R .
C15 C 0.0575(9) 0.4547(10) 0.1624(6) 0.092(4) Uani 1 d . .
H15A H 0.0414(9) 0.4453(10) 0.2105(6) 0.110 Uiso 1 calc R .
H15B H 0.1061(9) 0.4119(10) 0.1624(6) 0.110 Uiso 1 calc R .
N7 N 0.5787(4) 0.0806(4) -0.0402(4) 0.044(2) Uani 1 d . .
H7 H 0.6291(4) 0.0473(4) -0.0410(4) 0.053 Uiso 1 calc R .
N8 N 0.5775(4) 0.0181(4) 0.1135(4) 0.044(2) Uani 1 d . .
H8 H 0.6272(4) -0.0202(4) 0.1230(4) 0.053 Uiso 1 calc R .
C16 C 0.6184(6) 0.1620(6) 0.0059(6) 0.056(2) Uani 1 d . .
H16A H 0.5673(6) 0.2016(6) 0.0060(6) 0.068 Uiso 1 calc R .
H16B H 0.6570(6) 0.1933(6) -0.0199(6) 0.068 Uiso 1 calc R .
C17 C 0.6770(7) 0.1402(6) 0.0903(7) 0.071(3) Uani 1 d . .
H17A H 0.7115(7) 0.1934(6) 0.1155(7) 0.085 Uiso 1 calc R .
H17B H 0.7229(7) 0.0948(6) 0.0897(7) 0.085 Uiso 1 calc R .
C18 C 0.6195(7) 0.1068(6) 0.1401(6) 0.064(3) Uani 1 d . .
H18A H 0.6598(7) 0.1033(6) 0.1959(6) 0.077 Uiso 1 calc R .
H18B H 0.5695(7) 0.1494(6) 0.1364(6) 0.077 Uiso 1 calc R .
C19 C 0.5238(6) -0.0143(6) 0.1634(5) 0.054(2) Uani 1 d . .
H19A H 0.4768(6) 0.0295(6) 0.1649(5) 0.065 Uiso 1 calc R .
H19B H 0.5657(6) -0.0251(6) 0.2179(5) 0.065 Uiso 1 calc R .
C20 C 0.4766(6) -0.1004(6) 0.1258(5) 0.055(2) Uani 1 d . .
H20A H 0.5237(6) -0.1460(6) 0.1291(5) 0.066 Uiso 1 calc R .
H20B H 0.4351(6) -0.1220(6) 0.1535(5) 0.066 Uiso 1 calc R .
O1 O 0.3156(7) 0.5173(8) 0.1543(7) 0.120(4) Uani 1 d . .
N9 N 0.4461(9) 0.5984(7) 0.2240(7) 0.093(3) Uani 1 d . .
C21 C 0.3833(13) 0.5277(10) 0.2124(10) 0.112(5) Uani 1 d . .
H21 H 0.3949(13) 0.4854(10) 0.2532(10) 0.134 Uiso 1 calc R .
C22 C 0.4251(16) 0.6590(14) 0.1624(15) 0.221(13) Uani 1 d . .
H22A H 0.4721(16) 0.7055(14) 0.1754(15) 0.331 Uiso 1 calc R .
H22B H 0.3642(16) 0.6849(14) 0.1546(15) 0.331 Uiso 1 calc R .
H22C H 0.4243(16) 0.6293(14) 0.1140(15) 0.331 Uiso 1 calc R .
C23 C 0.5296(15) 0.6050(15) 0.2949(14) 0.183(9) Uani 1 d . .
H23A H 0.5307(15) 0.5560(15) 0.3304(14) 0.274 Uiso 1 calc R .
H23B H 0.5285(15) 0.6606(15) 0.3219(14) 0.274 Uiso 1 calc R .
H23C H 0.5850(15) 0.6028(15) 0.2796(14) 0.274 Uiso 1 calc R .
Cl3 Cl 0.7811(2) 0.0953(2) -0.1299(2) 0.0645(7) Uani 1 d . .
O2A O 0.7241(11) 0.0176(11) -0.1259(10) 0.070(4) Uiso 0.50 d P 1
O3A O 0.8393(18) 0.1180(17) -0.0503(15) 0.134(8) Uiso 0.50 d P 1
O4A O 0.7224(12) 0.1572(12) -0.1903(11) 0.080(5) Uiso 0.50 d P 1
O5A O 0.8484(20) 0.0639(19) -0.1630(17) 0.152(10) Uiso 0.50 d P 1
O2B O 0.7355(14) 0.0108(13) -0.1570(12) 0.094(6) Uiso 0.50 d P 2
O3B O 0.7908(14) 0.1099(12) -0.0477(11) 0.092(5) Uiso 0.50 d P 2
O4B O 0.7227(12) 0.1724(11) -0.1574(11) 0.077(5) Uiso 0.50 d P 2
O5B O 0.8669(12) 0.1082(12) -0.1405(10) 0.084(5) Uiso 0.50 d P 2
Cl4 Cl 0.7375(2) 0.4139(2) 0.1880(2) 0.0736(7) Uani 1 d . .
O6A O 0.8070(9) 0.3371(9) 0.2087(9) 0.058(3) Uiso 0.50 d P 1
O7A O 0.7923(13) 0.4819(12) 0.1562(11) 0.056(5) Uiso 0.50 d P 1
O8A O 0.6562(13) 0.3674(13) 0.1480(12) 0.089(5) Uiso 0.50 d P 1
O9A O 0.7379(11) 0.4386(10) 0.2670(10) 0.080(4) Uiso 0.50 d P 1
O6B O 0.7992(20) 0.3589(20) 0.2424(18) 0.161(11) Uiso 0.50 d P 2
O7B O 0.7659(17) 0.4776(18) 0.1496(16) 0.099(10) Uiso 0.50 d P 2
O8B O 0.6715(15) 0.3790(14) 0.1185(13) 0.106(7) Uiso 0.50 d P 2
O9B O 0.6870(17) 0.4672(16) 0.2243(15) 0.137(8) Uiso 0.50 d P 2

loop_
_atom_type_symbol
_atom_type_description
_atom_type_scat_dispersion_real
_atom_type_scat_dispersion_imag
_atom_type_scat_source
C C 0.0033 0.0016 'International Tables Vol C Tables 4.2.6.8 and 6.1.1.4'
H H 0.0000 0.0000 'International Tables Vol C Tables 4.2.6.8 and 6.1.1.4'
N N 0.0061 0.0033 'International Tables Vol C Tables 4.2.6.8 and 6.1.1.4'
O O 0.0106 0.0060 'International Tables Vol C Tables 4.2.6.8 and 6.1.1.4'
Cl Cl 0.1484 0.1585 'International Tables Vol C Tables 4.2.6.8 and 6.1.1.4'
Co Co 0.3494 0.9721 'International Tables Vol C Tables 4.2.6.8 and 6.1.1.4'

loop_
_geom_angle_atom_site_label_1
_geom_angle_atom_site_label_2
_geom_angle_atom_site_label_3
_geom_angle
_geom_angle_site_symmetry_1
_geom_angle_site_symmetry_3
N3 Co1 N2 86.1(3) . .
N3 Co1 N1 179.2(3) . .
N2 Co1 N1 93.4(3) . .
N3 Co1 N4 95.0(3) . .
N2 Co1 N4 178.5(3) . .
N1 Co1 N4 85.5(3) . .
N3 Co1 Cl2 93.3(2) . .
N2 Co1 Cl2 87.4(2) . .
N1 Co1 Cl2 87.2(2) . .
N4 Co1 Cl2 93.6(2) . .
N3 Co1 Cl1 85.6(2) . .
N2 Co1 Cl1 94.6(2) . .
N1 Co1 Cl1 93.9(2) . .
N4 Co1 Cl1 84.4(2) . .
Cl2 Co1 Cl1 177.64(8) . .
N6 Co2 N6 180.0 3_565 .
N6 Co2 N5 93.8(4) 3_565 3_565
N6 Co2 N5 86.2(4) . 3_565
N6 Co2 N5 86.2(4) 3_565 .
N6 Co2 N5 93.8(4) . .
N5 Co2 N5 180.0 3_565 .
N6 Co2 Cl2 86.7(2) 3_565 3_565
N6 Co2 Cl2 93.3(2) . 3_565
N5 Co2 Cl2 86.0(2) 3_565 3_565
N5 Co2 Cl2 94.0(2) . 3_565
N6 Co2 Cl2 93.3(2) 3_565 .
N6 Co2 Cl2 86.7(2) . .
N5 Co2 Cl2 94.0(2) 3_565 .
N5 Co2 Cl2 86.0(2) . .
Cl2 Co2 Cl2 180.0 3_565 .
N8 Co3 N8 180.0 3_655 .
N8 Co3 N7 86.4(3) 3_655 .
N8 Co3 N7 93.6(3) . .
N8 Co3 N7 93.6(3) 3_655 3_655
N8 Co3 N7 86.4(3) . 3_655
N7 Co3 N7 180.0 . 3_655
N8 Co3 Cl1 87.0(2) 3_655 .
N8 Co3 Cl1 93.0(2) . .
N7 Co3 Cl1 93.0(2) . .
N7 Co3 Cl1 87.0(2) 3_655 .
N8 Co3 Cl1 93.0(2) 3_655 3_655
N8 Co3 Cl1 87.0(2) . 3_655
N7 Co3 Cl1 87.0(2) . 3_655
N7 Co3 Cl1 93.0(2) 3_655 3_655
Cl1 Co3 Cl1 180.0 . 3_655
Co3 Cl1 Co1 176.91(9) . .
Co1 Cl2 Co2 174.66(9) . .
C1 N1 C10 111.2(7) . .
C1 N1 Co1 119.1(6) . .
C10 N1 Co1 108.3(5) . .
C3 N2 C4 111.7(7) . .
C3 N2 Co1 118.6(6) . .
C4 N2 Co1 107.7(6) . .
C5 N3 C6 112.3(7) . .
C5 N3 Co1 108.7(6) . .
C6 N3 Co1 117.9(6) . .
C8 N4 C9 113.6(7) . .
C8 N4 Co1 118.3(6) . .
C9 N4 Co1 106.8(5) . .
N1 C1 C2 111.8(8) . .
C3 C2 C1 115.3(8) . .
N2 C3 C2 111.1(7) . .
C5 C4 N2 108.3(7) . .
N3 C5 C4 107.0(7) . .
N3 C6 C7 111.5(7) . .
C8 C7 C6 113.9(8) . .
N4 C8 C7 111.6(7) . .
C10 C9 N4 108.5(7) . .
C9 C10 N1 108.3(7) . .
C11B N5 C15 101.3(11) . 3_565
C15 N5 C11A 122.5(11) 3_565 .
C11B N5 Co2 128.6(9) . .
C15 N5 Co2 106.2(7) 3_565 .
C11A N5 Co2 111.9(8) . .
C13A N6 C14 98.8(13) . .
C14 N6 C13B 117.4(10) . .
C13A N6 Co2 127.8(12) . .
C14 N6 Co2 109.1(7) . .
C13B N6 Co2 111.9(8) . .
C12A C11A N5 115.8(14) . .
C13A C12A C11A 114.5(19) . .
N6 C13A C12A 105.0(18) . .
N5 C11B C12B 106.3(13) . .
C13B C12B C11B 116.1(15) . .
C12B C13B N6 114.9(13) . .
N6 C14 C15 105.8(9) . .
C14 C15 N5 108.4(9) . 3_565
C16 N7 C20 112.4(6) . 3_655
C16 N7 Co3 118.8(5) . .
C20 N7 Co3 106.8(5) 3_655 .
C19 N8 C18 111.6(7) . .
C19 N8 Co3 108.2(5) . .
C18 N8 Co3 119.4(5) . .
N7 C16 C17 111.5(7) . .
C16 C17 C18 113.2(8) . .
N8 C18 C17 112.2(7) . .
N8 C19 C20 106.7(7) . .
N7 C20 C19 107.3(6) 3_655 .
C22 N9 C21 115.1(16) . .
C22 N9 C23 123.0(16) . .
C21 N9 C23 121.9(14) . .
O1 C21 N9 124.8(15) . .
O5A Cl3 O3A 101.6(15) . .
O5B Cl3 O3B 109.8(11) . .
O5B Cl3 O4B 109.7(10) . .
O3B Cl3 O4B 93.7(10) . .
O5B Cl3 O2B 116.1(11) . .
O3B Cl3 O2B 110.2(11) . .
O4B Cl3 O2B 115.1(10) . .
O5A Cl3 O2A 105.8(13) . .
O3A Cl3 O2A 108.4(12) . .
O5A Cl3 O4A 104.4(13) . .
O3A Cl3 O4A 126.1(12) . .
O2A Cl3 O4A 108.6(9) . .
O7B Cl4 O6B 122.4(16) . .
O7B Cl4 O8B 94.2(14) . .
O6B Cl4 O8B 120.6(15) . .
O7B Cl4 O9B 98.5(15) . .
O6B Cl4 O9B 111.4(16) . .
O8B Cl4 O9B 106.4(13) . .
O8A Cl4 O9A 109.9(11) . .
O8A Cl4 O6A 99.4(9) . .
O9A Cl4 O6A 100.5(9) . .
O8A Cl4 O7A 129.9(11) . .
O9A Cl4 O7A 111.1(9) . .
O6A Cl4 O7A 100.3(9) . .

loop_
_geom_bond_atom_site_label_1
_geom_bond_atom_site_label_2
_geom_bond_distance
_geom_bond_site_symmetry_2
Co1 N3 1.969(7) .
Co1 N2 1.980(7) .
Co1 N1 1.983(6) .
Co1 N4 1.998(7) .
Co1 Cl2 2.629(2) .
Co1 Cl1 2.664(2) .
Co2 N6 1.962(7) 3_565
Co2 N6 1.962(7) .
Co2 N5 1.969(7) 3_565
Co2 N5 1.969(7) .
Co2 Cl2 2.658(2) 3_565
Co2 Cl2 2.658(2) .
Co3 N8 1.969(6) 3_655
Co3 N8 1.969(6) .
Co3 N7 1.980(6) .
Co3 N7 1.980(6) 3_655
Co3 Cl1 2.649(2) .
Co3 Cl1 2.649(2) 3_655
N1 C1 1.478(11) .
N1 C10 1.481(11) .
N2 C3 1.488(11) .
N2 C4 1.496(11) .
N3 C5 1.478(11) .
N3 C6 1.497(12) .
N4 C8 1.480(11) .
N4 C9 1.489(11) .
C1 C2 1.503(14) .
C2 C3 1.502(14) .
C4 C5 1.495(14) .
C6 C7 1.503(15) .
C7 C8 1.498(14) .
C9 C10 1.461(13) .
N5 C11B 1.33(2) .
N5 C15 1.500(14) 3_565
N5 C11A 1.66(2) .
N6 C13A 1.33(2) .
N6 C14 1.466(14) .
N6 C13B 1.65(2) .
C11A C12A 1.52(3) .
C12A C13A 1.50(3) .
C11B C12B 1.54(2) .
C12B C13B 1.50(3) .
C14 C15 1.48(2) .
C15 N5 1.500(14) 3_565
N7 C16 1.473(11) .
N7 C20 1.489(10) 3_655
N8 C19 1.466(10) .
N8 C18 1.475(11) .
C16 C17 1.490(14) .
C17 C18 1.511(14) .
C19 C20 1.509(13) .
C20 N7 1.489(10) 3_655
O1 C21 1.19(2) .
N9 C22 1.37(2) .
N9 C21 1.38(2) .
N9 C23 1.45(2) .
Cl3 O5B 1.38(2) .
Cl3 O5A 1.41(3) .
Cl3 O3A 1.43(2) .
Cl3 O3B 1.43(2) .
Cl3 O4B 1.43(2) .
Cl3 O2B 1.44(2) .
Cl3 O2A 1.46(2) .
Cl3 O4A 1.46(2) .
Cl4 O7B 1.32(3) .
Cl4 O6B 1.36(3) .
Cl4 O8A 1.38(2) .
Cl4 O8B 1.39(2) .
Cl4 O9B 1.40(2) .
Cl4 O9A 1.44(2) .
Cl4 O6A 1.511(14) .
Cl4 O7A 1.53(2) .
